data_1575340
loop_
_publ_author_name
'Tang, Baobing'
'Yu, Xueyue'
'Li, Guanghua'
'Liu, Xin'
'Li, Jiantang'
'Liu, Yunling'

_publ_section_title
;
 Ambidextrous fine-tuning of zeolite-like hydrogen-bonded organic
 frameworks (HOFs) <i>via</i> scalable green synthesis for efficient
 biogas upgrading.
;
_journal_issue 41
_journal_name_full 'Chemical science'
_journal_page_first 19130
_journal_page_last 19139
_journal_paper_doi 10.1039/d5sc02892b
_journal_volume 16
_journal_year 2025
_chemical_formula_moiety '2(C44 H60 Co4 N16 O16)'
_chemical_formula_sum 'C88 H120 Co8 N32 O32'
_chemical_formula_weight 2609.59
_space_group_crystal_system tetragonal
_space_group_IT_number 141
_space_group_name_Hall '-I 4bd 2'
_space_group_name_H-M_alt 'I 41/a m d :2'
_atom_sites_solution_hydrogens geom
_atom_sites_solution_primary dual
_audit_creation_date 2025-07-04
_audit_creation_method
;
Olex2 1.5
(compiled 2025.05.31 svn.r86d253d1 for OlexSys, GUI svn.r7254)
;
_audit_update_record
;
2025-07-04 deposited with the CCDC.	2025-08-06 downloaded from the CCDC.
;
_cell_angle_alpha 90
_cell_angle_beta 90
_cell_angle_gamma 90
_cell_formula_units_Z 2
_cell_length_a 17.2801(3)
_cell_length_b 17.2801(3)
_cell_length_c 23.4245(11)
_cell_measurement_reflns_used 3985
_cell_measurement_temperature 200.00
_cell_measurement_theta_max 25.35
_cell_measurement_theta_min 2.86
_cell_volume 6994.6(4)
_computing_cell_refinement 'SAINT V8.38A (Bruker, 2018)'
_computing_data_reduction 'SAINT V8.38A (Bruker, 2018)'
_computing_molecular_graphics 'Olex2 1.5 (Dolomanov et al., 2009)'
_computing_publication_material 'Olex2 1.5 (Dolomanov et al., 2009)'
_computing_structure_refinement 'SHELXL 2019/3 (Sheldrick, 2015)'
_computing_structure_solution 'SHELXT 2018/2 (Sheldrick, 2018)'
_diffrn_ambient_temperature 200.00
_diffrn_detector_area_resol_mean 8.3
_diffrn_measured_fraction_theta_full 0.984
_diffrn_measured_fraction_theta_max 0.984
_diffrn_measurement_device_type 'Bruker APEX-II CCD'
_diffrn_measurement_method '\f and \w scans'
_diffrn_radiation_type MoK\a
_diffrn_radiation_wavelength 0.71073
_diffrn_reflns_av_R_equivalents 0.0277
_diffrn_reflns_av_unetI/netI 0.0193
_diffrn_reflns_Laue_measured_fraction_full 0.984
_diffrn_reflns_Laue_measured_fraction_max 0.984
_diffrn_reflns_limit_h_max 20
_diffrn_reflns_limit_h_min -12
_diffrn_reflns_limit_k_max 20
_diffrn_reflns_limit_k_min -20
_diffrn_reflns_limit_l_max 23
_diffrn_reflns_limit_l_min -28
_diffrn_reflns_number 10132
_diffrn_reflns_point_group_measured_fraction_full 0.984
_diffrn_reflns_point_group_measured_fraction_max 0.984
_diffrn_reflns_theta_full 25.242
_diffrn_reflns_theta_max 25.353
_diffrn_reflns_theta_min 2.863
_diffrn_source_current 1.2
_diffrn_source_power 0.06
_diffrn_source_voltage 50.0
_diffrn_standards_number 0
_exptl_absorpt_coefficient_mu 0.996
_exptl_absorpt_correction_T_max 0.7452
_exptl_absorpt_correction_T_min 0.6264
_exptl_absorpt_correction_type none
_exptl_absorpt_process_details
;
SADABS-2016/2 (Bruker,2016/2) was used for absorption correction.
wR2(int) was 0.0590 before and 0.0407 after correction.
The Ratio of minimum to maximum transmission is 0.8406.
The \l/2 correction factor is Not present.
;
_exptl_crystal_colour 'clear light red'
_exptl_crystal_colour_lustre clear
_exptl_crystal_colour_modifier light
_exptl_crystal_colour_primary red
_exptl_crystal_density_diffrn 1.239
_exptl_crystal_description octahedral
_exptl_crystal_F_000 2688
_exptl_crystal_size_max 0.1
_exptl_crystal_size_mid 0.08
_exptl_crystal_size_min 0.08
_refine_diff_density_max 0.472
_refine_diff_density_min -0.413
_refine_diff_density_rms 0.077
_refine_ls_extinction_method none
_refine_ls_goodness_of_fit_ref 1.088
_refine_ls_hydrogen_treatment constr
_refine_ls_matrix_type full
_refine_ls_number_parameters 195
_refine_ls_number_reflns 1699
_refine_ls_number_restraints 273
_refine_ls_restrained_S_all 1.079
_refine_ls_R_factor_all 0.0839
_refine_ls_R_factor_gt 0.0712
_refine_ls_shift/su_max 0.000
_refine_ls_shift/su_mean 0.000
_refine_ls_structure_factor_coef Fsqd
_refine_ls_weighting_details 'w=1/[\s^2^(Fo^2^)+(0.1256P)^2^+21.4359P] where P=(Fo^2^+2Fc^2^)/3'
_refine_ls_weighting_scheme calc
_refine_ls_wR_factor_gt 0.2133
_refine_ls_wR_factor_ref 0.2286
_reflns_Friedel_coverage 0.000
_reflns_number_gt 1350
_reflns_number_total 1699
_reflns_threshold_expression 'I > 2\s(I)'
_cod_data_source_file d5sc02892b2.cif
_cod_data_source_block ZSA-12
_cod_depositor_comments 'Adding full bibliography for 1575339--1575340.cif.'
_cod_original_sg_symbol_H-M 'I 41/a m d'
_cod_database_code 1575340
_shelx_shelxl_version_number 2019/3
_shelx_space_group_comment
;
The symmetry employed for this shelxl refinement is uniquely defined
by the following loop, which should always be used as a source of
symmetry information in preference to the above space-group names.
They are only intended as comments.
;
_shelx_estimated_absorpt_t_max 0.925
_shelx_estimated_absorpt_t_min 0.907
_olex2_refinement_description
;
1. Fixed Uiso
 At 1.2 times of:
  All C(H) groups, All C(H,H) groups, All N(H,H) groups
2. Restrained distances
 Co1-N2 = Co1-N2' = Co1-N2" = Co1-N2A
 2.1 with sigma of 0.02
 N2-C4 = C4-C5 = C5-C6 = C6-C6A = N2A-C4A = C4A-C5A = C5A-C6A
 1.5 with sigma of 0.02
 C5-C6A = C5A-C6
 2.6 with sigma of 0.02
 C4-C4A
 1.5 with sigma of 0.02
 C4'-C4"
 1.5 with sigma of 0.01
 C6'-C4" \\sim C6"-C4' \\sim C5'-C5"
 with sigma of 0.02
 C4"-C5' \\sim C4'-C5"
 with sigma of 0.02
 C4A-C6 \\sim C4-C6A \\sim C5-C5A
 with sigma of 0.02
3. Uiso/Uaniso restraints and constraints
N2 \\sim C4 \\sim C5 \\sim C6 \\sim C4A \\sim C5A \\sim C6A \\sim N2' \\sim C4'
\\sim C5' \\sim C6' \\sim N2" \\sim C4" \\sim C5" \\sim C6": within 2A with
sigma of 0.01 and sigma for terminal atoms of 0.02 within 2A
Uanis(N2) \\sim Ueq, Uanis(C4) \\sim Ueq, Uanis(C5) \\sim Ueq, Uanis(C6) \\sim
Ueq, Uanis(C4A) \\sim Ueq, Uanis(C5A) \\sim Ueq, Uanis(C6A) \\sim Ueq,
Uanis(N2') \\sim Ueq, Uanis(C4') \\sim Ueq, Uanis(C5') \\sim Ueq, Uanis(C6')
\\sim Ueq, Uanis(N2") \\sim Ueq, Uanis(C4") \\sim Ueq, Uanis(C5") \\sim Ueq,
Uanis(C6") \\sim Ueq: with sigma of 0.01 and sigma for terminal atoms of 0.02
Uanis(C4") = Uanis(N2A)
4. Others
 Fixed Sof: N2(0.25) H2A(0.25) H2B(0.25) C4(0.25) H4(0.25) C5(0.25) H5A(0.25)
 H5B(0.25) C6(0.25) H6A(0.25) H6B(0.25) N2A(0.25) H2AA(0.25) H2AB(0.25)
 C4A(0.25) H4A(0.25) C5A(0.25) H5AA(0.25) H5AB(0.25) C6A(0.25) H6AA(0.25)
 H6AB(0.25) N2'(0.25) H2'A(0.25) H2'B(0.25) C4'(0.25) H4'(0.25) C5'(0.25)
 H5'A(0.25) H5'B(0.25) C6'(0.25) H6'A(0.25) H6'B(0.25) N2"(0.25) H2"A(0.25)
 H2"B(0.25) C4"(0.25) H4"(0.25) C5"(0.25) H5"A(0.25) H5"B(0.25) C6"(0.25)
 H6"A(0.25) H6"B(0.25)
5.a Ternary CH refined with riding coordinates:
 C4(H4), C4A(H4A), C4'(H4'), C4"(H4")
5.b Secondary CH2 refined with riding coordinates:
 N2(H2A,H2B), C5(H5A,H5B), C6(H6A,H6B), N2A(H2AA,H2AB), C5A(H5AA,H5AB),
 C6A(H6AA,H6AB), N2'(H2'A,H2'B), C5'(H5'A,H5'B), C6'(H6'A,H6'B), N2"(H2"A,H2"B),
  C5"(H5"A,H5"B), C6"(H6"A,H6"B)
5.c Aromatic/amide H refined with riding coordinates:
 C1(H1)
;
_smtbx_masks_void_probe_radius 1.2
_smtbx_masks_void_truncation_radius 1.2
_olex2_submission_special_instructions 'No special instructions were received'

loop_
_space_group_symop_operation_xyz
'x, y, z'
'-x+1/2, -y, z+1/2'
'-y+1/4, x+3/4, z+1/4'
'y+1/4, -x+1/4, z+3/4'
'-x+1/2, y, -z+1/2'
'x, -y, -z'
'y+1/4, x+3/4, -z+1/4'
'-y+1/4, -x+1/4, -z+3/4'
'x+1/2, y+1/2, z+1/2'
'-x+1, -y+1/2, z+1'
'-y+3/4, x+5/4, z+3/4'
'y+3/4, -x+3/4, z+5/4'
'-x+1, y+1/2, -z+1'
'x+1/2, -y+1/2, -z+1/2'
'y+3/4, x+5/4, -z+3/4'
'-y+3/4, -x+3/4, -z+5/4'
'-x, -y, -z'
'x-1/2, y, -z-1/2'
'y-1/4, -x-3/4, -z-1/4'
'-y-1/4, x-1/4, -z-3/4'
'x-1/2, -y, z-1/2'
'-x, y, z'
'-y-1/4, -x-3/4, z-1/4'
'y-1/4, x-1/4, z-3/4'
'-x+1/2, -y+1/2, -z+1/2'
'x, y+1/2, -z'
'y+1/4, -x-1/4, -z+1/4'
'-y+1/4, x+1/4, -z-1/4'
'x, -y+1/2, z'
'-x+1/2, y+1/2, z+1/2'
'-y+1/4, -x-1/4, z+1/4'
'y+1/4, x+1/4, z-1/4'

loop_
_atom_site_label
_atom_site_type_symbol
_atom_site_fract_x
_atom_site_fract_y
_atom_site_fract_z
_atom_site_U_iso_or_equiv
_atom_site_adp_type
_atom_site_occupancy
_atom_site_site_symmetry_order
_atom_site_calc_flag
_atom_site_refinement_flags_posn
_atom_site_refinement_flags_adp
_atom_site_refinement_flags_occupancy
_atom_site_disorder_assembly
_atom_site_disorder_group
Co1 Co 0.67236(3) 0.42236(3) 0.625000 0.0621(5) Uani 1 2 d DS T P . .
O1 O 0.6677(2) 0.42157(17) 0.70661(17) 0.0654(10) Uani 1 1 d . . . . .
O2 O 0.6493(2) 0.3436(2) 0.78094(13) 0.0691(10) Uani 1 1 d . . . . .
N1 N 0.6727(2) 0.3136(2) 0.63236(15) 0.0560(10) Uani 1 1 d . . . . .
C1 C 0.6777(4) 0.250000 0.6003(3) 0.0582(16) Uani 1 2 d S T P . .
H1 H 0.684092 0.250001 0.560004 0.070 Uiso 1 2 calc R U P . .
C2 C 0.6646(2) 0.2895(3) 0.68825(17) 0.0513(10) Uani 1 1 d . . . . .
C3 C 0.6593(3) 0.3538(3) 0.7303(2) 0.0574(11) Uani 1 1 d . . . . .
N2 N 0.7870(10) 0.4197(18) 0.618(2) 0.057(4) Uani 0.25 1 d D U P A -1
H2A H 0.808047 0.409795 0.653105 0.068 Uiso 0.25 1 calc R U P A -1
H2B H 0.800997 0.380717 0.594242 0.068 Uiso 0.25 1 calc R U P A -1
C4 C 0.8175(11) 0.4945(11) 0.5961(10) 0.076(3) Uani 0.25 1 d D U P A -1
H4 H 0.804086 0.500988 0.554890 0.091 Uiso 0.25 1 calc R U P A -1
C5 C 0.9019(12) 0.5110(11) 0.6058(12) 0.091(4) Uani 0.25 1 d D U P A -1
H5A H 0.933665 0.473316 0.584264 0.109 Uiso 0.25 1 calc R U P A -1
H5B H 0.914205 0.505296 0.646894 0.109 Uiso 0.25 1 calc R U P A -1
C6 C 0.9213(12) 0.5929(13) 0.5863(12) 0.100(5) Uani 0.25 1 d D U P A -1
H6A H 0.975336 0.604943 0.597354 0.120 Uiso 0.25 1 calc R U P A -1
H6B H 0.918086 0.595284 0.544188 0.120 Uiso 0.25 1 calc R U P A -1
N2A N 0.662(2) 0.5389(12) 0.634(3) 0.081(3) Uani 0.25 1 d D . P A -2
H2AA H 0.632822 0.559308 0.605726 0.097 Uiso 0.25 1 calc R U P A -2
H2AB H 0.638973 0.550520 0.668398 0.097 Uiso 0.25 1 calc R U P A -2
C4A C 0.7716(12) 0.5503(12) 0.6324(14) 0.078(3) Uani 0.25 1 d D U P A -1
H4A H 0.778093 0.538136 0.673870 0.094 Uiso 0.25 1 calc R U P A -1
C5A C 0.7861(11) 0.6342(12) 0.6213(12) 0.092(3) Uani 0.25 1 d D U P A -1
H5AA H 0.755736 0.650096 0.587426 0.111 Uiso 0.25 1 calc R U P A -1
H5AB H 0.767064 0.664431 0.654301 0.111 Uiso 0.25 1 calc R U P A -1
C6A C 0.8683(12) 0.6537(9) 0.6114(13) 0.103(5) Uani 0.25 1 d D U P A -1
H6AA H 0.890582 0.670026 0.648453 0.124 Uiso 0.25 1 calc R U P A -1
H6AB H 0.869814 0.699334 0.585871 0.124 Uiso 0.25 1 calc R U P A -1
N2' N 0.7864(11) 0.435(3) 0.628(2) 0.065(4) Uani 0.25 1 d D U P A -2
H2'A H 0.808336 0.395664 0.647846 0.078 Uiso 0.25 1 calc R U P A -2
H2'B H 0.806442 0.434861 0.591786 0.078 Uiso 0.25 1 calc R U P A -2
C4' C 0.8028(13) 0.5153(11) 0.6580(11) 0.082(3) Uani 0.25 1 d D U P A -2
H4' H 0.784223 0.507814 0.698014 0.099 Uiso 0.25 1 calc R U P A -2
C5' C 0.8825(13) 0.5445(16) 0.6644(12) 0.096(4) Uani 0.25 1 d D U P A -2
H5'A H 0.916140 0.503975 0.681028 0.115 Uiso 0.25 1 calc R U P A -2
H5'B H 0.903811 0.559585 0.626779 0.115 Uiso 0.25 1 calc R U P A -2
C6' C 0.8790(16) 0.6115(18) 0.7022(13) 0.108(5) Uani 0.25 1 d D U P A -2
H6'A H 0.869201 0.591219 0.741059 0.130 Uiso 0.25 1 calc R U P A -2
H6'B H 0.931551 0.634217 0.702748 0.130 Uiso 0.25 1 calc R U P A -2
N2" N 0.686(3) 0.5359(11) 0.6131(18) 0.073(4) Uani 0.25 1 d D U P A -1
H2"A H 0.679770 0.548783 0.575719 0.087 Uiso 0.25 1 calc R U P A -1
H2"B H 0.652642 0.563559 0.634748 0.087 Uiso 0.25 1 calc R U P A -1
C4" C 0.7462(14) 0.5710(14) 0.6324(13) 0.081(3) Uani 0.25 1 d D U P A -2
H4" H 0.761063 0.582530 0.592017 0.097 Uiso 0.25 1 calc R U P A -2
C5" C 0.7521(15) 0.6513(13) 0.6716(12) 0.093(4) Uani 0.25 1 d D U P A -2
H5"A H 0.731860 0.694435 0.648126 0.111 Uiso 0.25 1 calc R U P A -2
H5"B H 0.716509 0.645117 0.704377 0.111 Uiso 0.25 1 calc R U P A -2
C6" C 0.8258(18) 0.6748(15) 0.6937(14) 0.106(4) Uani 0.25 1 d D U P A -2
H6"A H 0.817650 0.701460 0.730676 0.127 Uiso 0.25 1 calc R U P A -2
H6"B H 0.849317 0.712487 0.667062 0.127 Uiso 0.25 1 calc R U P A -2

loop_
_atom_site_aniso_label
_atom_site_aniso_U_11
_atom_site_aniso_U_22
_atom_site_aniso_U_33
_atom_site_aniso_U_23
_atom_site_aniso_U_13
_atom_site_aniso_U_12
Co1 0.0587(5) 0.0587(5) 0.0689(7) 0.0130(3) -0.0130(3) -0.0108(4)
O1 0.076(2) 0.0517(19) 0.069(2) -0.0019(14) -0.0255(16) -0.0067(14)
O2 0.085(2) 0.073(2) 0.0487(18) -0.0084(15) -0.0058(16) -0.0003(19)
N1 0.056(2) 0.062(2) 0.050(2) 0.0055(16) 0.0018(15) -0.0058(16)
C1 0.058(4) 0.067(4) 0.050(3) 0.000 0.007(3) 0.000
C2 0.049(2) 0.058(2) 0.047(2) 0.0008(18) -0.0012(17) -0.0015(18)
C3 0.053(2) 0.060(3) 0.059(3) -0.003(2) -0.010(2) 0.000(2)
N2 0.054(6) 0.058(7) 0.059(7) 0.017(6) -0.022(5) -0.011(5)
C4 0.073(5) 0.077(5) 0.077(5) 0.009(4) -0.010(4) -0.011(4)
C5 0.090(6) 0.093(6) 0.089(6) 0.001(6) -0.002(6) -0.012(5)
C6 0.097(7) 0.102(7) 0.100(7) 0.000(6) -0.005(6) -0.016(6)
N2A 0.081(5) 0.078(5) 0.083(5) 0.004(4) -0.011(4) -0.016(4)
C4A 0.077(5) 0.076(5) 0.081(5) 0.003(4) -0.010(4) -0.014(4)
C5A 0.092(5) 0.090(5) 0.096(5) 0.003(5) -0.006(5) -0.014(5)
C6A 0.100(7) 0.101(7) 0.109(7) 0.005(6) -0.005(6) -0.017(6)
N2' 0.063(5) 0.065(6) 0.067(6) 0.012(6) -0.016(5) -0.005(5)
C4' 0.080(5) 0.081(5) 0.085(5) 0.000(5) -0.010(5) -0.010(4)
C5' 0.094(6) 0.095(6) 0.099(6) 0.000(6) -0.003(5) -0.011(5)
C6' 0.107(7) 0.108(7) 0.109(7) 0.000(6) -0.004(6) -0.005(6)
N2" 0.071(7) 0.072(6) 0.075(7) -0.003(6) -0.010(6) -0.009(6)
C4" 0.081(5) 0.078(5) 0.083(5) 0.004(4) -0.011(4) -0.016(4)
C5" 0.094(6) 0.090(6) 0.095(6) 0.002(5) -0.007(5) -0.012(5)
C6" 0.107(6) 0.104(6) 0.106(6) 0.001(6) -0.001(6) -0.009(6)

loop_
_atom_type_symbol
_atom_type_description
_atom_type_scat_dispersion_real
_atom_type_scat_dispersion_imag
_atom_type_scat_source
C C 0.0033 0.0016 'International Tables Vol C Tables 4.2.6.8 and 6.1.1.4'
H H 0.0000 0.0000 'International Tables Vol C Tables 4.2.6.8 and 6.1.1.4'
Co Co 0.3494 0.9721 'International Tables Vol C Tables 4.2.6.8 and 6.1.1.4'
N N 0.0061 0.0033 'International Tables Vol C Tables 4.2.6.8 and 6.1.1.4'
O O 0.0106 0.0060 'International Tables Vol C Tables 4.2.6.8 and 6.1.1.4'

loop_
_geom_angle_atom_site_label_1
_geom_angle_atom_site_label_2
_geom_angle_atom_site_label_3
_geom_angle
_geom_angle_site_symmetry_1
_geom_angle_site_symmetry_3
_geom_angle_publ_flag
O1 Co1 O1 176.00(19) 7_546 . ?
O1 Co1 N2 97.0(15) . . ?
O1 Co1 N2 85.8(15) 7_546 . ?
O1 Co1 N2A 98.6(17) 7_546 . ?
O1 Co1 N2A 83.9(17) . . ?
O1 Co1 N2' 90.6(14) . . ?
O1 Co1 N2' 92.5(14) 7_546 . ?
O1 Co1 N2" 84.4(12) 7_546 . ?
O1 Co1 N2" 98.8(12) . . ?
N1 Co1 O1 92.82(15) . 7_546 ?
N1 Co1 O1 92.82(15) 7_546 . ?
N1 Co1 O1 84.36(14) . . ?
N1 Co1 O1 84.36(14) 7_546 7_546 ?
N1 Co1 N1 90.8(2) 7_546 . ?
N1 Co1 N2 88.9(8) . . ?
N1 Co1 N2 170.1(15) 7_546 . ?
N1 Co1 N2A 167.5(17) . . ?
N1 Co1 N2A 85.3(11) 7_546 . ?
N1 Co1 N2' 172.7(15) 7_546 . ?
N1 Co1 N2' 96.0(15) . . ?
N1 Co1 N2" 172.3(14) . . ?
N1 Co1 N2" 96.1(14) 7_546 . ?
N2A Co1 N2' 88.7(19) . . ?
N2" Co1 N2 83.7(18) . . ?
C3 O1 Co1 115.9(3) . . ?
C1 N1 Co1 140.3(3) . . ?
C1 N1 C2 107.0(4) . . ?
C2 N1 Co1 112.7(3) . . ?
N1 C1 N1 110.9(6) 29 . ?
N1 C1 H1 124.5 . . ?
N1 C1 H1 124.5 29 . ?
N1 C2 C3 114.1(4) . . ?
C2 C2 N1 107.6(2) 29 . ?
C2 C2 C3 138.4(3) 29 . ?
O1 C3 C2 112.5(4) . . ?
O2 C3 O1 124.3(4) . . ?
O2 C3 C2 123.2(4) . . ?
Co1 N2 H2A 109.4 . . ?
Co1 N2 H2B 109.4 . . ?
H2A N2 H2B 108.0 . . ?
C4 N2 Co1 111.1(16) . . ?
C4 N2 H2A 109.4 . . ?
C4 N2 H2B 109.4 . . ?
N2 C4 H4 110.5 . . ?
C5 C4 N2 117.1(18) . . ?
C5 C4 H4 110.5 . . ?
C5 C4 C4A 107.7(14) . . ?
C4A C4 N2 100(2) . . ?
C4A C4 H4 110.5 . . ?
C4 C5 H5A 109.6 . . ?
C4 C5 H5B 109.6 . . ?
C4 C5 C6 110.1(15) . . ?
H5A C5 H5B 108.1 . . ?
C6 C5 H5A 109.6 . . ?
C6 C5 H5B 109.6 . . ?
C5 C6 H6A 108.9 . . ?
C5 C6 H6B 108.9 . . ?
H6A C6 H6B 107.7 . . ?
C6A C6 C5 113.3(13) . . ?
C6A C6 H6A 108.9 . . ?
C6A C6 H6B 108.9 . . ?
Co1 N2A H2AA 110.7 . . ?
Co1 N2A H2AB 110.7 . . ?
H2AA N2A H2AB 108.8 . . ?
C4" N2A Co1 105.3(18) . . ?
C4" N2A H2AA 110.7 . . ?
C4" N2A H2AB 110.7 . . ?
C4 C4A H4A 110.7 . . ?
C4 C4A N2" 103(2) . . ?
C5A C4A C4 115.7(15) . . ?
C5A C4A H4A 110.7 . . ?
C5A C4A N2" 105(2) . . ?
N2" C4A H4A 110.7 . . ?
C4A C5A H5AA 108.7 . . ?
C4A C5A H5AB 108.7 . . ?
H5AA C5A H5AB 107.6 . . ?
C6A C5A C4A 114.2(12) . . ?
C6A C5A H5AA 108.7 . . ?
C6A C5A H5AB 108.7 . . ?
C6 C6A H6AA 107.6 . . ?
C6 C6A H6AB 107.6 . . ?
C5A C6A C6 119.0(14) . . ?
C5A C6A H6AA 107.6 . . ?
C5A C6A H6AB 107.6 . . ?
H6AA C6A H6AB 107.0 . . ?
Co1 N2' H2'A 110.4 . . ?
Co1 N2' H2'B 110.4 . . ?
H2'A N2' H2'B 108.6 . . ?
C4' N2' Co1 107(2) . . ?
C4' N2' H2'A 110.4 . . ?
C4' N2' H2'B 110.4 . . ?
N2' C4' H4' 104.4 . . ?
C5' C4' N2' 120.9(19) . . ?
C5' C4' H4' 104.4 . . ?
C5' C4' C4" 115.5(18) . . ?
C4" C4' N2' 105(2) . . ?
C4" C4' H4' 104.4 . . ?
C4' C5' H5'A 110.3 . . ?
C4' C5' H5'B 110.3 . . ?
H5'A C5' H5'B 108.5 . . ?
C6' C5' C4' 107.1(18) . . ?
C6' C5' H5'A 110.3 . . ?
C6' C5' H5'B 110.3 . . ?
C5' C6' H6'A 106.6 . . ?
C5' C6' H6'B 106.6 . . ?
H6'A C6' H6'B 106.5 . . ?
C6" C6' C5' 123.0(19) . . ?
C6" C6' H6'A 106.6 . . ?
C6" C6' H6'B 106.6 . . ?
Co1 N2" H2"A 111.1 . . ?
Co1 N2" H2"B 111.1 . . ?
C4A N2" Co1 103(2) . . ?
C4A N2" H2"A 111.1 . . ?
C4A N2" H2"B 111.1 . . ?
H2"A N2" H2"B 109.1 . . ?
N2A C4" C4' 112(3) . . ?
N2A C4" H4" 109.8 . . ?
N2A C4" C5" 110(2) . . ?
C4' C4" H4" 109.8 . . ?
C4' C4" C5" 106.0(17) . . ?
C5" C4" H4" 109.8 . . ?
C4" C5" H5"A 107.5 . . ?
C4" C5" H5"B 107.5 . . ?
H5"A C5" H5"B 107.0 . . ?
C6" C5" C4" 119.3(15) . . ?
C6" C5" H5"A 107.5 . . ?
C6" C5" H5"B 107.5 . . ?
C6' C6" H6"A 108.8 . . ?
C6' C6" H6"B 108.8 . . ?
C5" C6" C6' 113.6(16) . . ?
C5" C6" H6"A 108.8 . . ?
C5" C6" H6"B 108.8 . . ?
H6"A C6" H6"B 107.7 . . ?

loop_
_geom_bond_atom_site_label_1
_geom_bond_atom_site_label_2
_geom_bond_distance
_geom_bond_site_symmetry_2
_geom_bond_publ_flag
Co1 O1 1.913(4) . ?
Co1 O1 1.913(4) 7_546 ?
Co1 N1 1.887(4) . ?
Co1 N1 1.887(4) 7_546 ?
Co1 N2 1.987(17) . ?
Co1 N2A 2.034(19) . ?
Co1 N2' 1.984(18) . ?
Co1 N2" 1.996(18) . ?
O1 C3 1.303(6) . ?
O2 C3 1.212(5) . ?
N1 C1 1.334(5) . ?
N1 C2 1.381(5) . ?
C1 H1 0.9500 . ?
C2 C2 1.365(9) 29 ?
C2 C3 1.488(6) . ?
N2 H2A 0.9100 . ?
N2 H2B 0.9100 . ?
N2 C4 1.49(2) . ?
C4 H4 1.0000 . ?
C4 C5 1.503(18) . ?
C4 C4A 1.510(19) . ?
C5 H5A 0.9900 . ?
C5 H5B 0.9900 . ?
C5 C6 1.525(18) . ?
C6 H6A 0.9900 . ?
C6 H6B 0.9900 . ?
C6 C6A 1.513(17) . ?
N2A H2AA 0.9100 . ?
N2A H2AB 0.9100 . ?
N2A C4" 1.56(4) . ?
C4A H4A 1.0000 . ?
C4A C5A 1.494(19) . ?
C4A N2" 1.56(6) . ?
C5A H5AA 0.9900 . ?
C5A H5AB 0.9900 . ?
C5A C6A 1.478(17) . ?
C6A H6AA 0.9900 . ?
C6A H6AB 0.9900 . ?
N2' H2'A 0.9100 . ?
N2' H2'B 0.9100 . ?
N2' C4' 1.58(5) . ?
C4' H4' 1.0000 . ?
C4' C5' 1.47(3) . ?
C4' C4" 1.497(10) . ?
C5' H5'A 0.9900 . ?
C5' H5'B 0.9900 . ?
C5' C6' 1.46(4) . ?
C6' H6'A 0.9900 . ?
C6' H6'B 0.9900 . ?
C6' C6" 1.44(4) . ?
N2" H2"A 0.9100 . ?
N2" H2"B 0.9100 . ?
C4" H4" 1.0000 . ?
C4" C5" 1.67(3) . ?
C5" H5"A 0.9900 . ?
C5" H5"B 0.9900 . ?
C5" C6" 1.43(4) . ?
C6" H6"A 0.9900 . ?
C6" H6"B 0.9900 . ?

loop_
_geom_torsion_atom_site_label_1
_geom_torsion_atom_site_label_2
_geom_torsion_atom_site_label_3
_geom_torsion_atom_site_label_4
_geom_torsion
_geom_torsion_site_symmetry_1
_geom_torsion_site_symmetry_2
_geom_torsion_site_symmetry_3
_geom_torsion_site_symmetry_4
_geom_torsion_publ_flag
Co1 O1 C3 O2 -174.1(4) . . . . ?
Co1 O1 C3 C2 6.9(5) . . . . ?
Co1 N1 C1 N1 -178.80(15) . . . 29 ?
Co1 N1 C2 C2 179.22(13) . . . 29 ?
Co1 N1 C2 C3 -1.4(4) . . . . ?
Co1 N2 C4 C5 161(2) . . . . ?
Co1 N2 C4 C4A 45(3) . . . . ?
Co1 N2A C4" C4' -33(4) . . . . ?
Co1 N2A C4" C5" -150(2) . . . . ?
Co1 N2' C4' C5' -177(2) . . . . ?
Co1 N2' C4' C4" -44(3) . . . . ?
O1 Co1 N1 C1 6.1(6) 7_546 . . . ?
O1 Co1 N1 C1 -176.8(6) . . . . ?
O1 Co1 N1 C2 3.9(3) . . . . ?
O1 Co1 N1 C2 -173.2(3) 7_546 . . . ?
N1 Co1 N1 C1 90.5(6) 7_546 . . . ?
N1 Co1 N1 C2 -88.8(3) 7_546 . . . ?
N1 C2 C3 O1 -3.6(5) . . . . ?
N1 C2 C3 O2 177.4(4) . . . . ?
C1 N1 C2 C2 -0.3(4) . . . 29 ?
C1 N1 C2 C3 179.1(4) . . . . ?
C2 N1 C1 N1 0.5(7) . . . 29 ?
C2 C2 C3 O1 175.5(2) 29 . . . ?
C2 C2 C3 O2 -3.5(6) 29 . . . ?
N2 Co1 N1 C1 -79.6(16) . . . . ?
N2 Co1 N1 C2 101.0(16) . . . . ?
N2 C4 C5 C6 -174(3) . . . . ?
N2 C4 C4A C5A -179(3) . . . . ?
N2 C4 C4A N2" -65(3) . . . . ?
C4 C5 C6 C6A 52(3) . . . . ?
C4 C4A C5A C6A -41(3) . . . . ?
C4 C4A N2" Co1 55(2) . . . . ?
C5 C4 C4A C5A 58(3) . . . . ?
C5 C4 C4A N2" 173(2) . . . . ?
C5 C6 C6A C5A -35(4) . . . . ?
N2A Co1 N1 C1 162(5) . . . . ?
N2A Co1 N1 C2 -17(5) . . . . ?
N2A C4" C5" C6" 157(3) . . . . ?
C4A C4 C5 C6 -63(3) . . . . ?
C4A C5A C6A C6 28(4) . . . . ?
C5A C4A N2" Co1 177.1(18) . . . . ?
N2' Co1 N1 C1 -86.7(15) . . . . ?
N2' Co1 N1 C2 94.0(14) . . . . ?
N2' C4' C5' C6' -170(3) . . . . ?
N2' C4' C4" N2A 51(4) . . . . ?
N2' C4' C4" C5" 170(2) . . . . ?
C4' C5' C6' C6" -50(4) . . . . ?
C4' C4" C5" C6" 36(4) . . . . ?
C5' C4' C4" N2A -173(3) . . . . ?
C5' C4' C4" C5" -53(3) . . . . ?
C5' C6' C6" C5" 35(5) . . . . ?
N2" C4A C5A C6A -154(3) . . . . ?
C4" C4' C5' C6' 61(3) . . . . ?
C4" C5" C6" C6' -27(4) . . . . ?

loop_
_smtbx_masks_void_nr
_smtbx_masks_void_average_x
_smtbx_masks_void_average_y
_smtbx_masks_void_average_z
_smtbx_masks_void_volume
_smtbx_masks_void_count_electrons
_smtbx_masks_void_content
1 0.000 0.250 -0.059 388.3 59.8 ?
2 0.000 0.750 -0.821 388.3 60.0 ?
3 0.500 0.250 -0.291 388.3 60.0 ?
4 0.500 0.750 -0.401 388.3 59.8 ?
